data_8100028
loop_
_publ_author_name
'Talja, Markku'
'Polamo, Mika'

_publ_section_title
;
Crystal structure of 2-[(2-ethyl)phenylamino]pyridine, C~13~H~14~N~2~
;
_journal_issue 1
_journal_name_full 'Zeitschrift f\"ur Kristallographie - New Crystal Structures'
_journal_page_first 69
_journal_page_last 70
_journal_volume 219
_journal_year 2004
_chemical_formula_sum 'C13 H14 N2'
_chemical_formula_weight 198.26
_space_group_IT_number 14
_symmetry_cell_setting monoclinic
_symmetry_space_group_name_Hall '-P 2ybc'
_symmetry_space_group_name_H-M 'P 1 21/c 1'
_cell_angle_alpha 90.00
_cell_angle_beta 112.65(3)
_cell_angle_gamma 90.00
_cell_formula_units_Z 4
_cell_length_a 11.892(6)
_cell_length_b 7.570(7)
_cell_length_c 13.309(7)
_cell_measurement_temperature 193(2)
_cell_volume 1105.7(14)
_diffrn_ambient_temperature 193(2)
_exptl_crystal_density_diffrn 1.191
_cod_original_sg_symbol_H-M 'P 21/c'
_cod_database_code 8100028

loop_
_symmetry_equiv_pos_as_xyz
'x, y, z'
'-x, y+1/2, -z+1/2'
'-x, -y, -z'
'x, -y-1/2, z-1/2'

loop_
_atom_site_label
_atom_site_type_symbol
_atom_site_fract_x
_atom_site_fract_y
_atom_site_fract_z
_atom_site_U_iso_or_equiv
_atom_site_adp_type
_atom_site_occupancy
_atom_site_symmetry_multiplicity
_atom_site_Wyckoff_symbol
_atom_site_calc_flag
_atom_site_refinement_flags
_atom_site_disorder_assembly
_atom_site_disorder_group
N1 N 0.04333(17) 0.0804(2) 0.13750(15) 0.0406(5) Uani 1 4 e d . . .
C2 C 0.13499(19) -0.0362(3) 0.16653(17) 0.0354(6) Uani 1 4 e d . . .
C3 C 0.2205(2) -0.0479(3) 0.27308(19) 0.0412(6) Uani 1 4 e d . . .
H3A H 0.2862 -0.1294 0.2915 0.049 Uiso 1 4 e calc R . .
C4 C 0.2083(2) 0.0598(3) 0.35043(19) 0.0453(6) Uani 1 4 e d . . .
H4A H 0.2654 0.0534 0.4236 0.054 Uiso 1 4 e calc R . .
C5 C 0.1123(2) 0.1785(3) 0.3221(2) 0.0501(7) Uani 1 4 e d . . .
H5A H 0.1011 0.2528 0.3751 0.060 Uiso 1 4 e calc R . .
C6 C 0.0346(2) 0.1849(3) 0.2156(2) 0.0483(7) Uani 1 4 e d . . .
H6A H -0.0299 0.2686 0.1954 0.058 Uiso 1 4 e calc R . .
N7 N 0.13907(18) -0.1433(3) 0.08569(16) 0.0420(5) Uani 1 4 e d . . .
H7 H 0.080(2) -0.128(4) 0.018(2) 0.056(8) Uiso 1 4 e d . . .
C8 C 0.22675(19) -0.2814(3) 0.10503(17) 0.0372(6) Uani 1 4 e d . . .
C9 C 0.3409(2) -0.2457(3) 0.10311(19) 0.0416(6) Uani 1 4 e d . . .
C10 C 0.4238(2) -0.3843(4) 0.1251(2) 0.0499(7) Uani 1 4 e d . . .
H10A H 0.5017 -0.3633 0.1233 0.060 Uiso 1 4 e calc R . .
C11 C 0.3960(3) -0.5504(3) 0.1493(2) 0.0523(7) Uani 1 4 e d . . .
H11A H 0.4545 -0.6425 0.1646 0.063 Uiso 1 4 e calc R . .
C12 C 0.2833(3) -0.5836(3) 0.1514(2) 0.0553(7) Uani 1 4 e d . . .
H12A H 0.2635 -0.6988 0.1679 0.066 Uiso 1 4 e calc R . .
C13 C 0.1995(2) -0.4496(3) 0.1297(2) 0.0497(7) Uani 1 4 e d . . .
H13A H 0.1218 -0.4726 0.1317 0.060 Uiso 1 4 e calc R . .
C14 C 0.3718(2) -0.0647(3) 0.0750(2) 0.0546(7) Uani 1 4 e d . . .
H14A H 0.4611 -0.0470 0.1095 0.065 Uiso 1 4 e calc R . .
H14B H 0.3326 0.0252 0.1048 0.065 Uiso 1 4 e calc R . .
C15 C 0.3304(3) -0.0385(4) -0.0462(3) 0.0675(9) Uani 1 4 e d . . .
H15A H 0.3521 0.0808 -0.0610 0.101 Uiso 1 4 e calc R . .
H15B H 0.2419 -0.0537 -0.0806 0.101 Uiso 1 4 e calc R . .
H15C H 0.3703 -0.1256 -0.0759 0.101 Uiso 1 4 e calc R . .

loop_
_atom_site_aniso_label
_atom_site_aniso_U_11
_atom_site_aniso_U_22
_atom_site_aniso_U_33
_atom_site_aniso_U_23
_atom_site_aniso_U_13
_atom_site_aniso_U_12
N1 0.0360(10) 0.0410(11) 0.0462(11) 0.0010(9) 0.0173(8) 0.0047(9)
C2 0.0336(11) 0.0344(12) 0.0408(12) 0.0057(10) 0.0170(9) 0.0005(10)
C3 0.0390(12) 0.0408(14) 0.0440(13) 0.0035(11) 0.0161(10) 0.0037(10)
C4 0.0449(14) 0.0484(15) 0.0412(13) -0.0016(11) 0.0150(11) -0.0046(12)
C5 0.0523(15) 0.0493(15) 0.0539(15) -0.0109(12) 0.0264(12) -0.0005(12)
C6 0.0418(13) 0.0443(15) 0.0611(16) -0.0060(13) 0.0224(12) 0.0059(11)
N7 0.0393(11) 0.0456(12) 0.0381(11) 0.0009(9) 0.0116(9) 0.0113(10)
C8 0.0381(12) 0.0362(13) 0.0370(12) 0.0029(10) 0.0140(10) 0.0088(10)
C9 0.0389(13) 0.0351(13) 0.0487(13) -0.0026(11) 0.0145(10) 0.0012(10)
C10 0.0364(13) 0.0510(16) 0.0588(15) -0.0038(13) 0.0147(11) 0.0067(11)
C11 0.0564(16) 0.0434(15) 0.0515(15) 0.0020(12) 0.0146(13) 0.0189(13)
C12 0.073(2) 0.0371(14) 0.0633(17) 0.0101(12) 0.0352(15) 0.0073(13)
C13 0.0561(15) 0.0448(15) 0.0568(15) 0.0077(12) 0.0312(13) 0.0036(12)
C14 0.0525(16) 0.0422(16) 0.0756(19) -0.0051(13) 0.0320(14) -0.0049(12)
C15 0.0610(18) 0.0573(18) 0.081(2) 0.0195(16) 0.0241(16) -0.0043(15)

loop_
_geom_bond_atom_site_label_1
_geom_bond_atom_site_label_2
_geom_bond_distance
_geom_bond_site_symmetry_2
_geom_bond_publ_flag
N1 C2 1.339(3) . ?
N1 C6 1.342(3) . ?
C2 N7 1.363(3) . ?
C2 C3 1.394(3) . ?
C3 C4 1.364(3) . ?
C3 H3A 0.9500 . ?
C4 C5 1.387(3) . ?
C4 H4A 0.9500 . ?
C5 C6 1.362(4) . ?
C5 H5A 0.9500 . ?
C6 H6A 0.9500 . ?
N7 C8 1.428(3) . ?
N7 H7 0.91(3) . ?
C8 C13 1.384(3) . ?
C8 C9 1.394(3) . ?
C9 C10 1.392(3) . ?
C9 C14 1.503(3) . ?
C10 C11 1.370(4) . ?
C10 H10A 0.9500 . ?
C11 C12 1.374(4) . ?
C11 H11A 0.9500 . ?
C12 C13 1.373(4) . ?
C12 H12A 0.9500 . ?
C13 H13A 0.9500 . ?
C14 C15 1.508(4) . ?
C14 H14A 0.9900 . ?
C14 H14B 0.9900 . ?
C15 H15A 0.9800 . ?
C15 H15B 0.9800 . ?
C15 H15C 0.9800 . ?

loop_
_cod_related_entry_id
_cod_related_entry_database
_cod_related_entry_code
1 ChemSpider 13600603
